data_1531304
loop_
_publ_author_name
'Djega-Mariadassou, C.'
'Bessais, L.'
'Nandra, A.'
'Burzo, E.'
'Greneche, J.M.'

_publ_section_title
;
 Structure and hyperfine properties of Sm2 (Fe, Si)17
;
_journal_name_full 'Physical Review, Serie 3. B - Condensed Matter (18,1978-)'
_journal_page_first 014419-1
_journal_page_last 014419-8
_journal_volume 65
_journal_year 2001
_chemical_formula_sum 'Fe17 Sm2'
_chemical_name_systematic 'Sm2 Fe17'
_space_group_IT_number 166
_symmetry_space_group_name_Hall '-R 3 2"'
_symmetry_space_group_name_H-M 'R -3 m :H'
_cell_angle_alpha 90
_cell_angle_beta 90
_cell_angle_gamma 120
_cell_formula_units_Z 3
_cell_length_a 8.558
_cell_length_b 8.558
_cell_length_c 12.441
_cell_volume 789.097
_citation_journal_id_ASTM PRBMDO
_cod_data_source_file Djega-Mariadassou_PRBMDO_2001_1224.cif
_cod_data_source_block Fe17Sm2
_cod_original_cell_volume 789.0971
_cod_database_code 1531304

loop_
_symmetry_equiv_pos_as_xyz
x,y,z
-y,x-y,z
-x+y,-x,z
y,x,-z
-x,-x+y,-z
x-y,-y,-z
-x,-y,-z
y,-x+y,-z
x-y,x,-z
-y,-x,z
x,x-y,z
-x+y,y,z
x+2/3,y+1/3,z+1/3
-y+2/3,x-y+1/3,z+1/3
-x+y+2/3,-x+1/3,z+1/3
y+2/3,x+1/3,-z+1/3
-x+2/3,-x+y+1/3,-z+1/3
x-y+2/3,-y+1/3,-z+1/3
-x+2/3,-y+1/3,-z+1/3
y+2/3,-x+y+1/3,-z+1/3
x-y+2/3,x+1/3,-z+1/3
-y+2/3,-x+1/3,z+1/3
x+2/3,x-y+1/3,z+1/3
-x+y+2/3,y+1/3,z+1/3
x+1/3,y+2/3,z+2/3
-y+1/3,x-y+2/3,z+2/3
-x+y+1/3,-x+2/3,z+2/3
y+1/3,x+2/3,-z+2/3
-x+1/3,-x+y+2/3,-z+2/3
x-y+1/3,-y+2/3,-z+2/3
-x+1/3,-y+2/3,-z+2/3
y+1/3,-x+y+2/3,-z+2/3
x-y+1/3,x+2/3,-z+2/3
-y+1/3,-x+2/3,z+2/3
x+1/3,x-y+2/3,z+2/3
-x+y+1/3,y+2/3,z+2/3

loop_
_atom_site_label
_atom_site_type_symbol
_atom_site_fract_x
_atom_site_fract_y
_atom_site_fract_z
_atom_site_occupancy
_atom_site_U_iso_or_equiv
Fe2 Fe 0.5 0 0.5 1 0.0
Fe1 Fe 0 0 0.094 1 0.0
Fe4 Fe 0.501 0.499 0.156 1 0.0
Fe3 Fe 0.291 0 0 1 0.0
Sm1 Sm 0 0 0.342 1 0.0
